data_7207637
loop_
_publ_author_name
'Weyna, David R.'
'Cheney, Miranda L.'
'Shan, Ning'
'Hanna, Mazen'
'Wojtas, \/Lukasz'
'Zaworotko, Michael J.'

_publ_section_title
;
 Crystal engineering of multiple-component organic solids: Pharmaceutical
 cocrystals of tadalafil with persistent hydrogen bonding motifs
;
_journal_issue 7
_journal_name_full CrystEngComm
_journal_page_first 2377
_journal_paper_doi 10.1039/c2ce06574f
_journal_volume 14
_journal_year 2012
_chemical_absolute_configuration syn
_chemical_formula_moiety 'C22 H19 N3 O4, C9 H10 O2'
_chemical_formula_sum 'C31 H29 N3 O6'
_chemical_formula_weight 539.57
_chemical_melting_point 366.08
_chemical_name_common 'tadalafil hydrocinnamic acid '
_chemical_name_systematic
;
?
;
_space_group_IT_number 4
_symmetry_cell_setting monoclinic
_symmetry_space_group_name_Hall 'P 2yb'
_symmetry_space_group_name_H-M 'P 1 21 1'
_atom_sites_solution_hydrogens geom
_atom_sites_solution_primary direct
_atom_sites_solution_secondary difmap
_audit_creation_method SHELXL-97
_cell_angle_alpha 90.00
_cell_angle_beta 96.305(9)
_cell_angle_gamma 90.00
_cell_formula_units_Z 2
_cell_length_a 9.5476(12)
_cell_length_b 8.1881(10)
_cell_length_c 16.673(2)
_cell_measurement_reflns_used 1668
_cell_measurement_temperature 100(2)
_cell_measurement_theta_max 57.2
_cell_measurement_theta_min 2.67
_cell_volume 1295.6(3)
_computing_cell_refinement 'APEX2 (Bruker, 2010); SAINT (Bruker, 2009)'
_computing_data_collection 'APEX2 (Bruker, 2010)'
_computing_data_reduction 'SAINT (Bruker, 2009);XPREP(Sheldrick,2008)'
_computing_publication_material 'APEX2 (Bruker, 2010)'
_computing_structure_refinement 'SHELXL-97 (Sheldrick, 2008)'
_computing_structure_solution 'SHELXS-97 (Sheldrick, 2008)'
_diffrn_ambient_temperature 100(2)
_diffrn_measured_fraction_theta_full 0.964
_diffrn_measured_fraction_theta_max 0.964
_diffrn_measurement_device_type 'BRUKER SMART APEXII CCD'
_diffrn_measurement_method 'omega scans'
_diffrn_radiation_monochromator graphite
_diffrn_radiation_source 'fine-focus sealed tube'
_diffrn_radiation_type CuK\a
_diffrn_radiation_wavelength 1.54178
_diffrn_reflns_av_R_equivalents 0.0439
_diffrn_reflns_av_sigmaI/netI 0.0575
_diffrn_reflns_limit_h_max 11
_diffrn_reflns_limit_h_min -11
_diffrn_reflns_limit_k_max 8
_diffrn_reflns_limit_k_min -9
_diffrn_reflns_limit_l_max 19
_diffrn_reflns_limit_l_min -19
_diffrn_reflns_number 8513
_diffrn_reflns_theta_full 65.97
_diffrn_reflns_theta_max 65.97
_diffrn_reflns_theta_min 2.67
_exptl_absorpt_coefficient_mu 0.795
_exptl_absorpt_correction_T_max 0.9921
_exptl_absorpt_correction_T_min 0.6920
_exptl_absorpt_correction_type multi-scan
_exptl_absorpt_process_details 'SADABS; (Sheldrick, 2003)'
_exptl_crystal_colour colorless
_exptl_crystal_density_diffrn 1.383
_exptl_crystal_density_method 'not measured'
_exptl_crystal_description plate
_exptl_crystal_F_000 568
_exptl_crystal_size_max 0.50
_exptl_crystal_size_mid 0.20
_exptl_crystal_size_min 0.01
_refine_diff_density_max 0.159
_refine_diff_density_min -0.196
_refine_diff_density_rms 0.045
_refine_ls_abs_structure_details 'Flack H D (1983), Acta Cryst. A39, 876-881'
_refine_ls_abs_structure_Flack 0.5(2)
_refine_ls_extinction_method none
_refine_ls_goodness_of_fit_ref 0.980
_refine_ls_hydrogen_treatment constr
_refine_ls_matrix_type full
_refine_ls_number_parameters 363
_refine_ls_number_reflns 3654
_refine_ls_number_restraints 1
_refine_ls_restrained_S_all 0.980
_refine_ls_R_factor_all 0.0514
_refine_ls_R_factor_gt 0.0420
_refine_ls_shift/su_max 0.000
_refine_ls_shift/su_mean 0.000
_refine_ls_structure_factor_coef Fsqd
_refine_ls_weighting_details 'calc w=1/[\s^2^(Fo^2^)+(0.0543P)^2^+0.0000P] where P=(Fo^2^+2Fc^2^)/3'
_refine_ls_weighting_scheme calc
_refine_ls_wR_factor_gt 0.0957
_refine_ls_wR_factor_ref 0.1007
_reflns_number_gt 3098
_reflns_number_total 3654
_reflns_threshold_expression >2sigma(I)
_cod_data_source_file c2ce06574f.txt
_cod_data_source_block TDF_HCA_3
_cod_original_cell_volume 1295.5(3)
_cod_original_sg_symbol_H-M P21
_cod_database_code 7207637

loop_
_symmetry_equiv_pos_as_xyz
'x, y, z'
'-x, y+1/2, -z'

loop_
_atom_site_label
_atom_site_type_symbol
_atom_site_fract_x
_atom_site_fract_y
_atom_site_fract_z
_atom_site_U_iso_or_equiv
_atom_site_adp_type
_atom_site_occupancy
_atom_site_symmetry_multiplicity
_atom_site_calc_flag
_atom_site_refinement_flags
C1 C 0.9145(3) 0.5018(4) 0.00599(19) 0.0283(7) Uani 1 1 d .
C2 C 0.8432(3) 0.5791(4) 0.07261(18) 0.0310(8) Uani 1 1 d .
H2A H 0.7493 0.6202 0.0504 0.037 Uiso 1 1 calc R
H2B H 0.8998 0.6734 0.0948 0.037 Uiso 1 1 calc R
C3 C 0.8260(3) 0.4566(4) 0.14060(18) 0.0302(7) Uani 1 1 d .
H3A H 0.9194 0.4108 0.1604 0.036 Uiso 1 1 calc R
H3B H 0.7893 0.5145 0.1861 0.036 Uiso 1 1 calc R
C4 C 0.7265(3) 0.3180(4) 0.11291(17) 0.0250(7) Uani 1 1 d .
C5 C 0.5828(3) 0.3370(4) 0.11736(18) 0.0296(7) Uani 1 1 d .
H5 H 0.5484 0.4350 0.1387 0.036 Uiso 1 1 calc R
C6 C 0.4892(4) 0.2135(4) 0.09079(18) 0.0329(8) Uani 1 1 d .
H6 H 0.3913 0.2270 0.0945 0.040 Uiso 1 1 calc R
C7 C 0.5378(4) 0.0714(4) 0.05906(17) 0.0343(8) Uani 1 1 d .
H7 H 0.4735 -0.0122 0.0403 0.041 Uiso 1 1 calc R
C8 C 0.6804(4) 0.0510(4) 0.05473(18) 0.0345(8) Uani 1 1 d .
H8 H 0.7144 -0.0468 0.0331 0.041 Uiso 1 1 calc R
C9 C 0.7743(3) 0.1741(4) 0.08217(18) 0.0294(7) Uani 1 1 d .
H9 H 0.8724 0.1590 0.0797 0.035 Uiso 1 1 calc R
C10 C 1.0050(4) 0.1777(4) 0.6947(2) 0.0362(8) Uani 1 1 d .
H10A H 1.0733 0.2122 0.7397 0.054 Uiso 1 1 calc R
H10B H 1.0541 0.1554 0.6473 0.054 Uiso 1 1 calc R
H10C H 0.9568 0.0785 0.7099 0.054 Uiso 1 1 calc R
C11 C 0.8004(3) 0.2828(4) 0.60513(18) 0.0269(7) Uani 1 1 d .
H11A H 0.7243 0.2102 0.6199 0.032 Uiso 1 1 calc R
H11B H 0.8480 0.2266 0.5631 0.032 Uiso 1 1 calc R
C12 C 0.7353(3) 0.4386(4) 0.57021(16) 0.0238(7) Uani 1 1 d .
C13 C 0.7730(3) 0.5555(4) 0.70798(16) 0.0233(7) Uani 1 1 d .
H13 H 0.6871 0.5222 0.7332 0.028 Uiso 1 1 calc R
C14 C 0.8863(3) 0.4256(4) 0.72963(17) 0.0266(7) Uani 1 1 d .
C15 C 0.6493(3) 0.7110(4) 0.58404(17) 0.0231(7) Uani 1 1 d .
H15 H 0.5559 0.6711 0.5584 0.028 Uiso 1 1 calc R
C16 C 0.8227(3) 0.7194(4) 0.74477(17) 0.0251(7) Uani 1 1 d .
H16A H 0.8377 0.7107 0.8043 0.030 Uiso 1 1 calc R
H16B H 0.9129 0.7515 0.7251 0.030 Uiso 1 1 calc R
C17 C 0.7112(3) 0.8449(4) 0.72014(17) 0.0225(7) Uani 1 1 d .
C18 C 0.6258(3) 0.8279(4) 0.65015(16) 0.0212(7) Uani 1 1 d .
C19 C 0.7223(3) 0.8044(4) 0.52140(16) 0.0219(7) Uani 1 1 d .
C20 C 0.8647(3) 0.8453(4) 0.53463(17) 0.0240(7) Uani 1 1 d .
H20 H 0.9208 0.8004 0.5799 0.029 Uiso 1 1 calc R
C21 C 0.9275(3) 0.9514(4) 0.48257(17) 0.0268(7) Uani 1 1 d .
H21 H 1.0248 0.9784 0.4914 0.032 Uiso 1 1 calc R
C22 C 0.8416(3) 1.0143(4) 0.41844(17) 0.0259(7) Uani 1 1 d .
C23 C 0.7011(3) 0.9734(4) 0.40480(17) 0.0245(7) Uani 1 1 d .
C24 C 0.6383(3) 0.8685(4) 0.45454(17) 0.0236(7) Uani 1 1 d .
H24 H 0.5415 0.8406 0.4440 0.028 Uiso 1 1 calc R
C25 C 0.7489(4) 1.1385(5) 0.3046(2) 0.0434(10) Uani 1 1 d .
H25A H 0.7240 1.2556 0.2986 0.052 Uiso 1 1 calc R
H25B H 0.7633 1.0945 0.2509 0.052 Uiso 1 1 calc R
C26 C 0.6640(3) 0.9877(4) 0.75997(17) 0.0234(7) Uani 1 1 d .
C27 C 0.7098(3) 1.0697(4) 0.83198(17) 0.0259(7) Uani 1 1 d .
H27 H 0.7890 1.0317 0.8663 0.031 Uiso 1 1 calc R
C28 C 0.6372(4) 1.2066(4) 0.85173(18) 0.0320(8) Uani 1 1 d .
H28 H 0.6674 1.2633 0.9003 0.038 Uiso 1 1 calc R
C29 C 0.5192(4) 1.2645(4) 0.80172(18) 0.0333(8) Uani 1 1 d .
H29 H 0.4714 1.3593 0.8171 0.040 Uiso 1 1 calc R
C30 C 0.4719(3) 1.1854(4) 0.73039(17) 0.0282(7) Uani 1 1 d .
H30 H 0.3912 1.2230 0.6971 0.034 Uiso 1 1 calc R
C31 C 0.5466(3) 1.0490(4) 0.70932(17) 0.0246(7) Uani 1 1 d .
N1 N 0.9016(3) 0.3073(3) 0.67580(14) 0.0258(6) Uani 1 1 d .
N2 N 0.7327(2) 0.5686(3) 0.61915(13) 0.0220(6) Uani 1 1 d .
N3 N 0.5258(2) 0.9491(3) 0.64187(14) 0.0252(6) Uani 1 1 d .
H3 H 0.4601 0.9612 0.6010 0.030 Uiso 1 1 calc R
O1 O 0.8495(2) 0.5350(3) -0.06731(12) 0.0345(6) Uani 1 1 d .
H1 H 0.8896 0.4847 -0.1023 0.052 Uiso 1 1 calc R
O2 O 1.0192(2) 0.4190(3) 0.01698(13) 0.0367(6) Uani 1 1 d .
O3 O 0.8756(2) 1.1200(3) 0.35912(12) 0.0351(6) Uani 1 1 d .
O4 O 0.6386(2) 1.0518(3) 0.33686(12) 0.0341(5) Uani 1 1 d .
O5 O 0.6858(2) 0.4401(3) 0.49836(11) 0.0271(5) Uani 1 1 d .
O6 O 0.9596(2) 0.4335(3) 0.79559(11) 0.0325(5) Uani 1 1 d .

loop_
_atom_site_aniso_label
_atom_site_aniso_U_11
_atom_site_aniso_U_22
_atom_site_aniso_U_33
_atom_site_aniso_U_23
_atom_site_aniso_U_13
_atom_site_aniso_U_12
C1 0.0296(17) 0.0313(19) 0.0241(15) 0.0048(13) 0.0030(13) -0.0089(15)
C2 0.0310(17) 0.031(2) 0.0311(17) -0.0001(15) 0.0056(14) -0.0065(16)
C3 0.0309(17) 0.038(2) 0.0213(15) -0.0019(15) 0.0026(13) -0.0027(16)
C4 0.0257(16) 0.0324(19) 0.0170(14) 0.0046(14) 0.0031(12) -0.0001(15)
C5 0.0310(17) 0.033(2) 0.0258(16) -0.0002(15) 0.0057(14) 0.0004(16)
C6 0.0294(18) 0.043(2) 0.0272(17) 0.0017(16) 0.0049(14) -0.0012(17)
C7 0.045(2) 0.035(2) 0.0222(16) 0.0042(15) 0.0027(15) -0.0138(18)
C8 0.050(2) 0.0258(19) 0.0289(17) 0.0010(16) 0.0106(15) 0.0014(18)
C9 0.0291(17) 0.0321(19) 0.0282(16) 0.0036(15) 0.0090(14) 0.0058(16)
C10 0.040(2) 0.033(2) 0.0344(18) 0.0000(16) -0.0031(15) 0.0096(17)
C11 0.0276(17) 0.0297(19) 0.0234(15) -0.0003(14) 0.0031(13) 0.0016(15)
C12 0.0179(14) 0.0339(19) 0.0203(15) 0.0022(14) 0.0057(12) -0.0021(15)
C13 0.0185(14) 0.0339(19) 0.0175(14) 0.0018(14) 0.0020(11) 0.0012(15)
C14 0.0305(17) 0.0312(19) 0.0185(15) 0.0061(14) 0.0042(13) 0.0030(16)
C15 0.0224(15) 0.0269(18) 0.0196(14) 0.0020(13) 0.0001(12) 0.0023(14)
C16 0.0257(16) 0.0303(19) 0.0194(15) -0.0018(13) 0.0031(13) 0.0002(14)
C17 0.0217(15) 0.0299(19) 0.0164(14) 0.0000(13) 0.0045(12) 0.0021(14)
C18 0.0217(15) 0.0238(18) 0.0189(14) 0.0002(13) 0.0065(12) 0.0017(14)
C19 0.0248(15) 0.0243(17) 0.0170(14) -0.0032(13) 0.0042(12) 0.0016(14)
C20 0.0247(16) 0.0282(19) 0.0193(14) -0.0016(13) 0.0028(12) 0.0061(14)
C21 0.0222(15) 0.0334(19) 0.0256(15) -0.0047(15) 0.0068(13) -0.0010(15)
C22 0.0334(17) 0.0243(18) 0.0212(15) -0.0006(13) 0.0084(13) -0.0037(15)
C23 0.0289(16) 0.0255(18) 0.0189(14) -0.0008(13) 0.0021(13) -0.0008(14)
C24 0.0217(15) 0.0284(18) 0.0206(15) -0.0027(13) 0.0016(13) -0.0003(13)
C25 0.049(2) 0.051(3) 0.0307(19) 0.0204(17) 0.0032(16) -0.0011(19)
C26 0.0222(15) 0.0293(19) 0.0200(14) 0.0033(13) 0.0075(12) -0.0024(13)
C27 0.0273(16) 0.0291(18) 0.0217(15) 0.0001(14) 0.0039(13) -0.0046(15)
C28 0.043(2) 0.0299(19) 0.0237(16) -0.0054(15) 0.0056(14) -0.0051(17)
C29 0.044(2) 0.0281(19) 0.0280(17) -0.0012(15) 0.0069(16) 0.0059(17)
C30 0.0329(17) 0.0289(19) 0.0235(15) 0.0037(15) 0.0069(13) 0.0064(16)
C31 0.0277(15) 0.0281(18) 0.0189(14) 0.0017(14) 0.0060(12) -0.0043(15)
N1 0.0289(14) 0.0290(16) 0.0192(12) 0.0036(12) 0.0011(11) 0.0056(13)
N2 0.0216(12) 0.0271(14) 0.0172(12) 0.0013(11) 0.0015(10) 0.0018(12)
N3 0.0251(13) 0.0307(15) 0.0193(12) 0.0012(12) -0.0002(10) 0.0060(13)
O1 0.0383(13) 0.0417(15) 0.0234(11) -0.0005(11) 0.0024(10) 0.0042(12)
O2 0.0310(13) 0.0469(15) 0.0330(13) 0.0063(11) 0.0064(10) 0.0077(12)
O3 0.0395(13) 0.0405(15) 0.0258(12) 0.0066(10) 0.0064(10) -0.0080(11)
O4 0.0360(12) 0.0397(14) 0.0252(11) 0.0120(11) -0.0030(10) -0.0061(12)
O5 0.0273(11) 0.0331(13) 0.0205(11) -0.0022(10) 0.0003(9) 0.0014(11)
O6 0.0357(12) 0.0381(14) 0.0219(11) 0.0014(10) -0.0046(9) 0.0114(12)

loop_
_atom_type_symbol
_atom_type_description
_atom_type_scat_dispersion_real
_atom_type_scat_dispersion_imag
_atom_type_scat_source
C C 0.0181 0.0091 'International Tables Vol C Tables 4.2.6.8 and 6.1.1.4'
H H 0.0000 0.0000 'International Tables Vol C Tables 4.2.6.8 and 6.1.1.4'
N N 0.0311 0.0180 'International Tables Vol C Tables 4.2.6.8 and 6.1.1.4'
O O 0.0492 0.0322 'International Tables Vol C Tables 4.2.6.8 and 6.1.1.4'

loop_
_geom_angle_atom_site_label_1
_geom_angle_atom_site_label_2
_geom_angle_atom_site_label_3
_geom_angle
O2 C1 O1 123.2(3)
O2 C1 C2 124.0(3)
O1 C1 C2 112.8(3)
C1 C2 C3 111.3(3)
C1 C2 H2A 109.4
C3 C2 H2A 109.4
C1 C2 H2B 109.4
C3 C2 H2B 109.4
H2A C2 H2B 108.0
C4 C3 C2 112.2(2)
C4 C3 H3A 109.2
C2 C3 H3A 109.2
C4 C3 H3B 109.2
C2 C3 H3B 109.2
H3A C3 H3B 107.9
C9 C4 C5 118.9(3)
C9 C4 C3 121.9(3)
C5 C4 C3 119.2(3)
C6 C5 C4 120.3(3)
C6 C5 H5 119.8
C4 C5 H5 119.8
C7 C6 C5 120.3(3)
C7 C6 H6 119.8
C5 C6 H6 119.8
C6 C7 C8 119.8(3)
C6 C7 H7 120.1
C8 C7 H7 120.1
C7 C8 C9 119.9(3)
C7 C8 H8 120.1
C9 C8 H8 120.1
C4 C9 C8 120.8(3)
C4 C9 H9 119.6
C8 C9 H9 119.6
N1 C10 H10A 109.5
N1 C10 H10B 109.5
H10A C10 H10B 109.5
N1 C10 H10C 109.5
H10A C10 H10C 109.5
H10B C10 H10C 109.5
N1 C11 C12 113.9(3)
N1 C11 H11A 108.8
C12 C11 H11A 108.8
N1 C11 H11B 108.8
C12 C11 H11B 108.8
H11A C11 H11B 107.7
O5 C12 N2 123.3(3)
O5 C12 C11 118.6(3)
N2 C12 C11 118.1(2)
N2 C13 C16 111.7(3)
N2 C13 C14 112.5(2)
C16 C13 C14 109.6(2)
N2 C13 H13 107.6
C16 C13 H13 107.6
C14 C13 H13 107.6
O6 C14 N1 122.7(3)
O6 C14 C13 119.2(3)
N1 C14 C13 118.0(2)
N2 C15 C18 109.1(2)
N2 C15 C19 113.3(2)
C18 C15 C19 107.5(2)
N2 C15 H15 109.0
C18 C15 H15 109.0
C19 C15 H15 109.0
C17 C16 C13 108.1(2)
C17 C16 H16A 110.1
C13 C16 H16A 110.1
C17 C16 H16B 110.1
C13 C16 H16B 110.1
H16A C16 H16B 108.4
C18 C17 C26 106.9(3)
C18 C17 C16 120.4(3)
C26 C17 C16 132.5(3)
C17 C18 N3 111.0(3)
C17 C18 C15 125.1(3)
N3 C18 C15 123.2(2)
C20 C19 C24 119.9(3)
C20 C19 C15 121.6(3)
C24 C19 C15 117.9(3)
C19 C20 C21 121.6(3)
C19 C20 H20 119.2
C21 C20 H20 119.2
C22 C21 C20 116.9(3)
C22 C21 H21 121.5
C20 C21 H21 121.5
C21 C22 C23 121.6(3)
C21 C22 O3 128.7(3)
C23 C22 O3 109.6(3)
C24 C23 C22 122.2(3)
C24 C23 O4 127.4(3)
C22 C23 O4 110.4(3)
C23 C24 C19 117.6(3)
C23 C24 H24 121.2
C19 C24 H24 121.2
O4 C25 O3 108.3(2)
O4 C25 H25A 110.0
O3 C25 H25A 110.0
O4 C25 H25B 110.0
O3 C25 H25B 110.0
H25A C25 H25B 108.4
C27 C26 C31 119.4(3)
C27 C26 C17 134.4(3)
C31 C26 C17 106.2(3)
C28 C27 C26 118.5(3)
C28 C27 H27 120.8
C26 C27 H27 120.8
C27 C28 C29 121.6(3)
C27 C28 H28 119.2
C29 C28 H28 119.2
C30 C29 C28 121.0(3)
C30 C29 H29 119.5
C28 C29 H29 119.5
C29 C30 C31 117.6(3)
C29 C30 H30 121.2
C31 C30 H30 121.2
N3 C31 C30 130.3(3)
N3 C31 C26 107.9(3)
C30 C31 C26 121.8(3)
C14 N1 C11 122.1(3)
C14 N1 C10 120.1(2)
C11 N1 C10 116.6(2)
C12 N2 C13 121.7(2)
C12 N2 C15 115.2(2)
C13 N2 C15 120.9(2)
C18 N3 C31 108.0(2)
C18 N3 H3 126.0
C31 N3 H3 126.0
C1 O1 H1 109.5
C22 O3 C25 105.7(2)
C23 O4 C25 105.7(2)

loop_
_geom_bond_atom_site_label_1
_geom_bond_atom_site_label_2
_geom_bond_distance
C1 O2 1.205(4)
C1 O1 1.336(4)
C1 C2 1.505(5)
C2 C3 1.536(5)
C2 H2A 0.9900
C2 H2B 0.9900
C3 C4 1.519(5)
C3 H3A 0.9900
C3 H3B 0.9900
C4 C9 1.382(5)
C4 C5 1.391(4)
C5 C6 1.389(5)
C5 H5 0.9500
C6 C7 1.380(5)
C6 H6 0.9500
C7 C8 1.381(5)
C7 H7 0.9500
C8 C9 1.392(5)
C8 H8 0.9500
C9 H9 0.9500
C10 N1 1.460(4)
C10 H10A 0.9800
C10 H10B 0.9800
C10 H10C 0.9800
C11 N1 1.453(4)
C11 C12 1.507(4)
C11 H11A 0.9900
C11 H11B 0.9900
C12 O5 1.239(3)
C12 N2 1.343(4)
C13 N2 1.493(3)
C13 C16 1.529(4)
C13 C14 1.532(4)
C13 H13 1.0000
C14 O6 1.239(3)
C14 N1 1.339(4)
C15 N2 1.494(4)
C15 C18 1.496(4)
C15 C19 1.524(4)
C15 H15 1.0000
C16 C17 1.504(4)
C16 H16A 0.9900
C16 H16B 0.9900
C17 C18 1.355(4)
C17 C26 1.441(4)
C18 N3 1.373(4)
C19 C20 1.394(4)
C19 C24 1.402(4)
C20 C21 1.408(4)
C20 H20 0.9500
C21 C22 1.374(4)
C21 H21 0.9500
C22 C23 1.377(4)
C22 O3 1.379(4)
C23 C24 1.376(4)
C23 O4 1.380(3)
C24 H24 0.9500
C25 O4 1.424(4)
C25 O3 1.439(4)
C25 H25A 0.9900
C25 H25B 0.9900
C26 C27 1.403(4)
C26 C31 1.419(4)
C27 C28 1.376(5)
C27 H27 0.9500
C28 C29 1.408(4)
C28 H28 0.9500
C29 C30 1.386(4)
C29 H29 0.9500
C30 C31 1.391(5)
C30 H30 0.9500
C31 N3 1.387(4)
N3 H3 0.8800
O1 H1 0.8400

loop_
_geom_hbond_atom_site_label_D
_geom_hbond_atom_site_label_H
_geom_hbond_atom_site_label_A
_geom_hbond_distance_DH
_geom_hbond_distance_HA
_geom_hbond_distance_DA
_geom_hbond_angle_DHA
_geom_hbond_site_symmetry_A
N3 H3 O5 0.88 2.05 2.918(3) 168.3 2_656
O1 H1 O6 0.84 1.94 2.748(3) 160.3 1_554

loop_
_geom_torsion_atom_site_label_1
_geom_torsion_atom_site_label_2
_geom_torsion_atom_site_label_3
_geom_torsion_atom_site_label_4
_geom_torsion
O2 C1 C2 C3 -46.8(4)
O1 C1 C2 C3 133.4(3)
C1 C2 C3 C4 -65.5(3)
C2 C3 C4 C9 91.2(3)
C2 C3 C4 C5 -87.8(4)
C9 C4 C5 C6 -0.4(5)
C3 C4 C5 C6 178.6(3)
C4 C5 C6 C7 -0.6(5)
C5 C6 C7 C8 0.9(5)
C6 C7 C8 C9 -0.2(5)
C5 C4 C9 C8 1.1(4)
C3 C4 C9 C8 -177.9(3)
C7 C8 C9 C4 -0.8(5)
N1 C11 C12 O5 156.8(3)
N1 C11 C12 N2 -23.9(4)
N2 C13 C14 O6 158.3(3)
C16 C13 C14 O6 33.5(4)
N2 C13 C14 N1 -21.8(4)
C16 C13 C14 N1 -146.6(3)
N2 C13 C16 C17 52.9(3)
C14 C13 C16 C17 178.2(2)
C13 C16 C17 C18 -28.1(4)
C13 C16 C17 C26 147.1(3)
C26 C17 C18 N3 -0.4(3)
C16 C17 C18 N3 175.9(3)
C26 C17 C18 C15 170.4(3)
C16 C17 C18 C15 -13.3(5)
N2 C15 C18 C17 26.7(4)
C19 C15 C18 C17 -96.5(3)
N2 C15 C18 N3 -163.6(3)
C19 C15 C18 N3 73.2(3)
N2 C15 C19 C20 -45.3(4)
C18 C15 C19 C20 75.3(3)
N2 C15 C19 C24 143.5(3)
C18 C15 C19 C24 -95.9(3)
C24 C19 C20 C21 0.5(5)
C15 C19 C20 C21 -170.6(3)
C19 C20 C21 C22 0.6(5)
C20 C21 C22 C23 -1.1(4)
C20 C21 C22 O3 179.9(3)
C21 C22 C23 C24 0.4(5)
O3 C22 C23 C24 179.6(3)
C21 C22 C23 O4 -179.8(3)
O3 C22 C23 O4 -0.6(3)
C22 C23 C24 C19 0.7(4)
O4 C23 C24 C19 -179.1(3)
C20 C19 C24 C23 -1.1(4)
C15 C19 C24 C23 170.3(3)
C18 C17 C26 C27 -178.4(3)
C16 C17 C26 C27 5.9(6)
C18 C17 C26 C31 0.8(3)
C16 C17 C26 C31 -174.9(3)
C31 C26 C27 C28 0.9(4)
C17 C26 C27 C28 -179.9(3)
C26 C27 C28 C29 0.2(5)
C27 C28 C29 C30 -0.1(5)
C28 C29 C30 C31 -1.2(5)
C29 C30 C31 N3 -178.6(3)
C29 C30 C31 C26 2.4(4)
C27 C26 C31 N3 178.5(3)
C17 C26 C31 N3 -0.9(3)
C27 C26 C31 C30 -2.3(4)
C17 C26 C31 C30 178.3(3)
O6 C14 N1 C11 169.3(3)
C13 C14 N1 C11 -10.6(4)
O6 C14 N1 C10 1.9(5)
C13 C14 N1 C10 -178.0(3)
C12 C11 N1 C14 34.4(4)
C12 C11 N1 C10 -157.9(3)
O5 C12 N2 C13 170.4(3)
C11 C12 N2 C13 -8.8(4)
O5 C12 N2 C15 7.4(4)
C11 C12 N2 C15 -171.8(2)
C16 C13 N2 C12 155.5(3)
C14 C13 N2 C12 31.8(4)
C16 C13 N2 C15 -42.4(3)
C14 C13 N2 C15 -166.1(2)
C18 C15 N2 C12 166.2(2)
C19 C15 N2 C12 -74.2(3)
C18 C15 N2 C13 3.0(4)
C19 C15 N2 C13 122.7(3)
C17 C18 N3 C31 -0.1(3)
C15 C18 N3 C31 -171.2(3)
C30 C31 N3 C18 -178.5(3)
C26 C31 N3 C18 0.6(3)
C21 C22 O3 C25 176.8(3)
C23 C22 O3 C25 -2.4(3)
O4 C25 O3 C22 4.4(4)
C24 C23 O4 C25 -176.9(3)
C22 C23 O4 C25 3.3(3)
O3 C25 O4 C23 -4.7(4)
